data_7240988
loop_
_publ_author_name
'Cruz-Cabeza, A. J.'
'Taylor, E.'
'Sugden, I. J.'
'Bowskill, D. H.'
'Wright, S. E.'
'Abdullahi, H.'
'Tulegenov, D.'
'Sadiq, G.'
'Davey, R. J.'

_publ_section_title
;
 Can solvated intermediates inform us about nucleation pathways? The case
 of \b-pABA
;
_journal_name_full CrystEngComm
_journal_paper_doi 10.1039/D0CE00970A
_journal_year 2020
_chemical_absolute_configuration rm
_chemical_formula_moiety 'C8 H9 N O2'
_chemical_formula_sum 'C8 H9 N O2'
_chemical_formula_weight 151.16
_chemical_name_systematic '4-amino-2-methylbenzoic acid'
_space_group_crystal_system orthorhombic
_space_group_IT_number 19
_space_group_name_Hall 'P 2ac 2ab'
_space_group_name_H-M_alt 'P 21 21 21'
_atom_sites_solution_hydrogens difmap
_atom_sites_solution_primary dual
_audit_creation_date 2018-08-22
_audit_creation_method
;
Olex2 1.2
(compiled 2018.05.29 svn.r3508 for OlexSys, GUI svn.r5506)
;
_audit_update_record
;
2020-06-15 deposited with the CCDC.	2020-07-29 downloaded from the CCDC.
;
_cell_angle_alpha 90
_cell_angle_beta 90
_cell_angle_gamma 90
_cell_formula_units_Z 8
_cell_length_a 7.74940(14)
_cell_length_b 8.12614(16)
_cell_length_c 22.7285(4)
_cell_measurement_reflns_used 5388
_cell_measurement_temperature 150.00(10)
_cell_measurement_theta_max 76.5250
_cell_measurement_theta_min 6.0180
_cell_volume 1431.28(5)
_computing_cell_refinement 'CrysAlisPro 1.171.40.14d (Rigaku OD, 2018)'
_computing_data_collection 'CrysAlisPro 1.171.40.14d (Rigaku OD, 2018)'
_computing_data_reduction 'CrysAlisPro 1.171.40.14d (Rigaku OD, 2018)'
_computing_molecular_graphics 'Olex2 (Dolomanov et al., 2009)'
_computing_publication_material 'Olex2 (Dolomanov et al., 2009)'
_computing_structure_refinement 'ShelXL (Sheldrick, 2015)'
_computing_structure_solution 'ShelXT (Sheldrick, 2015)'
_diffrn_ambient_environment N~2~
_diffrn_ambient_temperature 150.00(10)
_diffrn_detector 'CCD plate'
_diffrn_measured_fraction_theta_full 0.992
_diffrn_measured_fraction_theta_max 0.971
_diffrn_measurement_details
;
List of Runs (angles in degrees, time in seconds):

  # Type    Start    End  Width  t~exp~   \w     \q     \k     \f   Frames
#--------------------------------------------------------------------------
  1  \w    -54.00  30.00   1.00    1.00    --  -45.00  56.00  89.00   84
  2  \w    -46.00  -5.00   1.00    1.00    --  -45.00 -76.00 177.00   41
  3  \w   -129.00 -51.00   1.00    1.00    --  -45.00 -76.00 177.00   78
  4  \w   -151.00-123.00   1.00    1.00    -- -110.00 -56.00 -53.00   28
  5  \w   -195.00-157.00   1.00    1.00    -- -110.00 -56.00 -53.00   38
  6  \w   -149.00-123.00   1.00    1.00    -- -110.00 -76.00 177.00   26
  7  \w     30.00  55.00   1.00    1.00    --    5.00  57.00-180.00   25
  8  \w   -113.00 -78.00   1.00    1.00    -- -110.00 -57.00-120.00   35
  9  \w   -199.00 -99.00   1.00    1.00    -- -110.00 -38.00-150.00  100
 10  \w   -198.00 -69.00   1.00    1.00    -- -110.00 -38.00-120.00  129
 11  \w   -101.00 -57.00   1.00    1.00    -- -110.00  56.00  89.00   44
 12  \w   -132.00 -25.00   1.00    1.00    -- -110.00  76.00 -56.00  107
;
_diffrn_measurement_device 'four-circle diffractometer'
_diffrn_measurement_device_type 'XtaLAB AFC11 (RINC): Kappa single'
_diffrn_measurement_method '\w scans'
_diffrn_orient_matrix_type 'CrysAlisPro convention (1999,Acta A55,543-557)'
_diffrn_orient_matrix_UB_11 -0.1296739000
_diffrn_orient_matrix_UB_12 0.0784076000
_diffrn_orient_matrix_UB_13 0.0430198000
_diffrn_orient_matrix_UB_21 0.1308660000
_diffrn_orient_matrix_UB_22 0.1373054000
_diffrn_orient_matrix_UB_23 0.0138704000
_diffrn_orient_matrix_UB_31 -0.0746999000
_diffrn_orient_matrix_UB_32 0.1047294000
_diffrn_orient_matrix_UB_33 -0.0504729000
_diffrn_radiation_monochromator mirror
_diffrn_radiation_probe x-ray
_diffrn_radiation_type CuK\a
_diffrn_radiation_wavelength 1.54184
_diffrn_reflns_av_R_equivalents 0.0168
_diffrn_reflns_av_unetI/netI 0.0215
_diffrn_reflns_Laue_measured_fraction_full 0.992
_diffrn_reflns_Laue_measured_fraction_max 0.971
_diffrn_reflns_limit_h_max 9
_diffrn_reflns_limit_h_min -9
_diffrn_reflns_limit_k_max 10
_diffrn_reflns_limit_k_min -3
_diffrn_reflns_limit_l_max 25
_diffrn_reflns_limit_l_min -28
_diffrn_reflns_number 6832
_diffrn_reflns_point_group_measured_fraction_full 0.993
_diffrn_reflns_point_group_measured_fraction_max 0.960
_diffrn_reflns_theta_full 67.684
_diffrn_reflns_theta_max 76.829
_diffrn_reflns_theta_min 6.033
_diffrn_source 'Rotating-anode X-ray tube (dual wavelength)'
_diffrn_source_type 'Rigaku (Cu) X-ray DW Source'
_exptl_absorpt_coefficient_mu 0.842
_exptl_absorpt_correction_T_max 1.00000
_exptl_absorpt_correction_T_min 0.87873
_exptl_absorpt_correction_type multi-scan
_exptl_absorpt_process_details
;
CrysAlisPro 1.171.40.14d (Rigaku Oxford Diffraction, 2018)
Empirical absorption correction using spherical harmonics,
 implemented in SCALE3 ABSPACK scaling algorithm.
;
_exptl_crystal_colour 'clear colourless'
_exptl_crystal_colour_lustre clear
_exptl_crystal_colour_primary colourless
_exptl_crystal_density_diffrn 1.403
_exptl_crystal_description block
_exptl_crystal_F_000 640
_exptl_crystal_recrystallization_method 'Re-crystallisation from solvent: Acetone'
_exptl_crystal_size_max 0.212
_exptl_crystal_size_mid 0.143
_exptl_crystal_size_min 0.114
_refine_diff_density_max 0.159
_refine_diff_density_min -0.147
_refine_diff_density_rms 0.031
_refine_ls_abs_structure_details
;
 Flack x determined using 1138 quotients [(I+)-(I-)]/[(I+)+(I-)]
 (Parsons, Flack and Wagner, Acta Cryst. B69 (2013) 249-259).
;
_refine_ls_abs_structure_Flack 0.11(6)
_refine_ls_extinction_method none
_refine_ls_goodness_of_fit_ref 1.058
_refine_ls_hydrogen_treatment refall
_refine_ls_matrix_type full
_refine_ls_number_parameters 271
_refine_ls_number_reflns 2901
_refine_ls_number_restraints 0
_refine_ls_restrained_S_all 1.058
_refine_ls_R_factor_all 0.0284
_refine_ls_R_factor_gt 0.0277
_refine_ls_shift/su_max 0.000
_refine_ls_shift/su_mean 0.000
_refine_ls_structure_factor_coef Fsqd
_refine_ls_weighting_details 'w=1/[\s^2^(Fo^2^)+(0.0418P)^2^+0.2167P] where P=(Fo^2^+2Fc^2^)/3'
_refine_ls_weighting_scheme calc
_refine_ls_wR_factor_gt 0.0732
_refine_ls_wR_factor_ref 0.0737
_reflns_Friedel_coverage 0.693
_reflns_Friedel_fraction_full 0.993
_reflns_Friedel_fraction_max 0.944
_reflns_number_gt 2813
_reflns_number_total 2901
_reflns_threshold_expression 'I > 2\s(I)'
_cod_data_source_file d0ce00970a2.cif
_cod_data_source_block s5326r
_cod_database_code 7240988
_shelx_shelxl_version_number 2018/1
_shelx_space_group_comment
;
The symmetry employed for this shelxl refinement is uniquely defined
by the following loop, which should always be used as a source of
symmetry information in preference to the above space-group names.
They are only intended as comments.
;
_shelx_estimated_absorpt_t_max 0.910
_shelx_estimated_absorpt_t_min 0.842
_reflns_odcompleteness_completeness 99.23
_reflns_odcompleteness_iscentric 1
_reflns_odcompleteness_theta 68.13
_olex2_refinement_description
;
;
_olex2_submission_special_instructions 'No special instructions were received'
_oxdiff_exptl_absorpt_empirical_details
;
Empirical correction (ABSPACK) includes:
- Absorption correction using spherical harmonics
- Frame scaling
;
_oxdiff_exptl_absorpt_empirical_full_max 1.179
_oxdiff_exptl_absorpt_empirical_full_min 0.826

loop_
_space_group_symop_operation_xyz
'x, y, z'
'-x+1/2, -y, z+1/2'
'-x, y+1/2, -z+1/2'
'x+1/2, -y+1/2, -z'

loop_
_atom_site_label
_atom_site_type_symbol
_atom_site_fract_x
_atom_site_fract_y
_atom_site_fract_z
_atom_site_U_iso_or_equiv
_atom_site_adp_type
_atom_site_occupancy
_atom_site_site_symmetry_order
_atom_site_calc_flag
_atom_site_refinement_flags_posn
_atom_site_refinement_flags_adp
_atom_site_refinement_flags_occupancy
_atom_site_disorder_assembly
_atom_site_disorder_group
O1 O 0.37851(18) 0.69442(16) 0.68360(5) 0.0304(3) Uani 1 1 d . . . . .
O2 O 0.41525(18) 0.49678(15) 0.61658(5) 0.0296(3) Uani 1 1 d . . . . .
O4 O 0.25695(19) 0.45528(15) 0.75176(5) 0.0330(3) Uani 1 1 d . . . . .
O3 O 0.3258(2) 0.25143(17) 0.69057(6) 0.0389(3) Uani 1 1 d . . . . .
N1 N 0.7238(2) 1.14969(19) 0.49152(7) 0.0290(3) Uani 1 1 d . . . . .
N2 N 0.0556(2) -0.2075(2) 0.89375(7) 0.0331(4) Uani 1 1 d . . . . .
C2 C 0.6091(2) 0.7322(2) 0.54371(7) 0.0233(3) Uani 1 1 d . . . . .
C5 C 0.5592(2) 1.0629(2) 0.57713(8) 0.0265(4) Uani 1 1 d . . . . .
C10 C 0.0971(2) 0.2098(2) 0.83066(7) 0.0245(3) Uani 1 1 d . . . . .
C15 C 0.1998(2) 0.1767(2) 0.78079(7) 0.0249(4) Uani 1 1 d . . . . .
C4 C 0.6561(2) 1.0259(2) 0.52682(7) 0.0244(4) Uani 1 1 d . . . . .
C7 C 0.5115(2) 0.7703(2) 0.59456(7) 0.0236(3) Uani 1 1 d . . . . .
C8 C 0.4326(2) 0.6415(2) 0.63171(7) 0.0249(3) Uani 1 1 d . . . . .
C3 C 0.6786(2) 0.8607(2) 0.51160(7) 0.0243(3) Uani 1 1 d . . . . .
C16 C 0.2615(2) 0.3074(2) 0.74121(7) 0.0276(4) Uani 1 1 d . . . . .
C6 C 0.4900(2) 0.9363(2) 0.61015(8) 0.0260(4) Uani 1 1 d . . . . .
C12 C 0.0974(2) -0.0836(2) 0.85481(8) 0.0265(4) Uani 1 1 d . . . . .
C13 C 0.1994(3) -0.1151(2) 0.80539(8) 0.0297(4) Uani 1 1 d . . . . .
C11 C 0.0473(2) 0.0789(2) 0.86610(8) 0.0258(4) Uani 1 1 d . . . . .
C1 C 0.6474(2) 0.5601(2) 0.52266(8) 0.0274(4) Uani 1 1 d . . . . .
C9 C 0.0411(3) 0.3801(2) 0.84813(8) 0.0286(4) Uani 1 1 d . . . . .
C14 C 0.2485(3) 0.0128(2) 0.76959(7) 0.0290(4) Uani 1 1 d . . . . .
H13 H 0.233(3) -0.227(3) 0.7960(10) 0.032(5) Uiso 1 1 d . . . . .
H3 H 0.747(3) 0.836(2) 0.4782(9) 0.023(5) Uiso 1 1 d . . . . .
H1C H 0.748(3) 0.562(3) 0.4943(10) 0.035(6) Uiso 1 1 d . . . . .
H1D H 0.551(3) 0.512(3) 0.5002(10) 0.031(5) Uiso 1 1 d . . . . .
H5 H 0.541(3) 1.177(3) 0.5887(9) 0.026(5) Uiso 1 1 d . . . . .
H11 H -0.023(3) 0.097(3) 0.8989(11) 0.036(6) Uiso 1 1 d . . . . .
H1A H 0.804(4) 1.111(3) 0.4669(12) 0.046(7) Uiso 1 1 d . . . . .
H14 H 0.321(3) -0.003(3) 0.7356(11) 0.036(6) Uiso 1 1 d . . . . .
H6 H 0.423(3) 0.963(3) 0.6430(11) 0.034(6) Uiso 1 1 d . . . . .
H1E H 0.671(3) 0.483(3) 0.5557(10) 0.035(6) Uiso 1 1 d . . . . .
H2A H -0.035(3) -0.188(3) 0.9174(12) 0.046(7) Uiso 1 1 d . . . . .
H1B H 0.753(3) 1.238(4) 0.5114(12) 0.048(7) Uiso 1 1 d . . . . .
H2B H 0.060(3) -0.311(3) 0.8795(11) 0.040(6) Uiso 1 1 d . . . . .
H9A H -0.045(3) 0.376(3) 0.8811(12) 0.050(7) Uiso 1 1 d . . . . .
H1 H 0.330(4) 0.604(4) 0.7049(13) 0.056(8) Uiso 1 1 d . . . . .
H9B H 0.138(4) 0.447(3) 0.8612(12) 0.050(7) Uiso 1 1 d . . . . .
H9C H -0.008(3) 0.447(3) 0.8153(10) 0.036(6) Uiso 1 1 d . . . . .
H3A H 0.352(4) 0.348(4) 0.6670(14) 0.075(10) Uiso 1 1 d . . . . .

loop_
_atom_site_aniso_label
_atom_site_aniso_U_11
_atom_site_aniso_U_22
_atom_site_aniso_U_33
_atom_site_aniso_U_23
_atom_site_aniso_U_13
_atom_site_aniso_U_12
O1 0.0385(7) 0.0290(6) 0.0238(6) -0.0014(5) 0.0074(5) -0.0017(6)
O2 0.0398(7) 0.0263(6) 0.0228(6) -0.0009(5) 0.0013(5) -0.0031(6)
O4 0.0451(8) 0.0264(6) 0.0276(6) 0.0000(5) 0.0061(6) -0.0020(6)
O3 0.0610(9) 0.0300(7) 0.0256(6) -0.0012(6) 0.0136(6) -0.0011(7)
N1 0.0360(8) 0.0250(7) 0.0261(7) -0.0008(6) 0.0033(6) -0.0009(6)
N2 0.0428(10) 0.0247(8) 0.0318(8) 0.0014(6) 0.0059(7) 0.0012(7)
C2 0.0223(7) 0.0249(8) 0.0227(7) -0.0025(6) -0.0027(7) 0.0018(6)
C5 0.0302(9) 0.0233(8) 0.0259(8) -0.0035(7) 0.0001(7) 0.0031(7)
C10 0.0245(8) 0.0263(8) 0.0226(7) -0.0020(6) -0.0042(6) 0.0003(7)
C15 0.0273(8) 0.0259(8) 0.0216(8) -0.0008(6) -0.0020(6) -0.0008(7)
C4 0.0245(8) 0.0266(8) 0.0220(8) 0.0005(6) -0.0022(6) 0.0020(7)
C7 0.0242(8) 0.0263(8) 0.0203(8) -0.0004(7) -0.0012(6) 0.0004(6)
C8 0.0251(8) 0.0286(8) 0.0211(8) -0.0015(6) -0.0016(6) 0.0016(7)
C3 0.0255(8) 0.0270(8) 0.0205(7) -0.0029(7) 0.0001(7) 0.0015(7)
C16 0.0292(8) 0.0312(8) 0.0223(7) -0.0017(7) -0.0011(7) 0.0007(7)
C6 0.0281(8) 0.0290(8) 0.0210(8) -0.0027(7) 0.0013(7) 0.0035(7)
C12 0.0295(8) 0.0261(8) 0.0240(8) 0.0001(7) -0.0032(7) -0.0013(7)
C13 0.0362(9) 0.0254(8) 0.0274(9) -0.0038(7) -0.0008(7) 0.0042(7)
C11 0.0264(8) 0.0295(9) 0.0214(8) -0.0018(7) 0.0008(7) 0.0019(7)
C1 0.0306(9) 0.0247(8) 0.0268(8) -0.0027(7) 0.0028(7) 0.0008(7)
C9 0.0333(10) 0.0267(9) 0.0259(9) -0.0020(7) 0.0016(7) 0.0031(7)
C14 0.0340(9) 0.0298(8) 0.0230(8) -0.0039(7) 0.0015(8) 0.0022(7)

loop_
_atom_type_symbol
_atom_type_description
_atom_type_scat_dispersion_real
_atom_type_scat_dispersion_imag
_atom_type_scat_source
C C 0.0181 0.0091 'International Tables Vol C Tables 4.2.6.8 and 6.1.1.4'
H H 0.0000 0.0000 'International Tables Vol C Tables 4.2.6.8 and 6.1.1.4'
N N 0.0311 0.0180 'International Tables Vol C Tables 4.2.6.8 and 6.1.1.4'
O O 0.0492 0.0322 'International Tables Vol C Tables 4.2.6.8 and 6.1.1.4'

loop_
_geom_angle_atom_site_label_1
_geom_angle_atom_site_label_2
_geom_angle_atom_site_label_3
_geom_angle
_geom_angle_site_symmetry_1
_geom_angle_site_symmetry_3
_geom_angle_publ_flag
C8 O1 H1 109.1(17) . . ?
C16 O3 H3A 106.1(19) . . ?
C4 N1 H1A 111.7(17) . . ?
C4 N1 H1B 113.1(17) . . ?
H1A N1 H1B 115(2) . . ?
C12 N2 H2A 116.0(17) . . ?
C12 N2 H2B 116.2(16) . . ?
H2A N2 H2B 114(2) . . ?
C7 C2 C1 124.55(15) . . ?
C3 C2 C7 118.30(15) . . ?
C3 C2 C1 117.13(15) . . ?
C4 C5 H5 120.2(12) . . ?
C6 C5 C4 119.44(16) . . ?
C6 C5 H5 120.4(12) . . ?
C15 C10 C9 123.38(15) . . ?
C11 C10 C15 118.47(15) . . ?
C11 C10 C9 118.14(15) . . ?
C10 C15 C16 122.49(16) . . ?
C14 C15 C10 118.49(16) . . ?
C14 C15 C16 119.00(15) . . ?
N1 C4 C5 121.25(16) . . ?
N1 C4 C3 120.34(16) . . ?
C3 C4 C5 118.38(16) . . ?
C2 C7 C8 122.23(15) . . ?
C6 C7 C2 118.63(15) . . ?
C6 C7 C8 119.14(15) . . ?
O1 C8 C7 114.25(15) . . ?
O2 C8 O1 121.60(16) . . ?
O2 C8 C7 124.15(15) . . ?
C2 C3 C4 123.08(16) . . ?
C2 C3 H3 118.6(12) . . ?
C4 C3 H3 118.3(12) . . ?
O4 C16 O3 120.91(17) . . ?
O4 C16 C15 125.34(16) . . ?
O3 C16 C15 113.76(15) . . ?
C5 C6 C7 122.16(16) . . ?
C5 C6 H6 118.2(14) . . ?
C7 C6 H6 119.5(14) . . ?
N2 C12 C13 121.00(16) . . ?
N2 C12 C11 120.39(16) . . ?
C13 C12 C11 118.49(16) . . ?
C12 C13 H13 119.9(14) . . ?
C14 C13 C12 119.62(17) . . ?
C14 C13 H13 120.5(13) . . ?
C10 C11 C12 122.62(16) . . ?
C10 C11 H11 120.3(15) . . ?
C12 C11 H11 117.0(15) . . ?
C2 C1 H1C 110.0(13) . . ?
C2 C1 H1D 112.9(13) . . ?
C2 C1 H1E 112.2(13) . . ?
H1C C1 H1D 104.8(18) . . ?
H1C C1 H1E 110.5(19) . . ?
H1D C1 H1E 106.2(18) . . ?
C10 C9 H9A 111.1(16) . . ?
C10 C9 H9B 111.9(16) . . ?
C10 C9 H9C 114.7(14) . . ?
H9A C9 H9B 108(2) . . ?
H9A C9 H9C 109(2) . . ?
H9B C9 H9C 102(2) . . ?
C15 C14 H14 115.4(14) . . ?
C13 C14 C15 122.31(17) . . ?
C13 C14 H14 122.2(14) . . ?

loop_
_geom_bond_atom_site_label_1
_geom_bond_atom_site_label_2
_geom_bond_distance
_geom_bond_site_symmetry_2
_geom_bond_publ_flag
O1 C8 1.323(2) . ?
O1 H1 0.95(3) . ?
O2 C8 1.233(2) . ?
O4 C16 1.226(2) . ?
O3 C16 1.334(2) . ?
O3 H3A 0.97(3) . ?
N1 C4 1.389(2) . ?
N1 H1A 0.89(3) . ?
N1 H1B 0.88(3) . ?
N2 C12 1.379(2) . ?
N2 H2A 0.90(3) . ?
N2 H2B 0.90(3) . ?
C2 C7 1.415(2) . ?
C2 C3 1.383(2) . ?
C2 C1 1.507(2) . ?
C5 C4 1.401(2) . ?
C5 C6 1.382(3) . ?
C5 H5 0.97(2) . ?
C10 C15 1.411(2) . ?
C10 C11 1.389(3) . ?
C10 C9 1.503(2) . ?
C15 C16 1.472(2) . ?
C15 C14 1.407(2) . ?
C4 C3 1.397(2) . ?
C7 C8 1.477(2) . ?
C7 C6 1.404(2) . ?
C3 H3 0.95(2) . ?
C6 H6 0.93(2) . ?
C12 C13 1.397(3) . ?
C12 C11 1.400(2) . ?
C13 C14 1.374(3) . ?
C13 H13 0.97(2) . ?
C11 H11 0.94(2) . ?
C1 H1C 1.01(2) . ?
C1 H1D 0.98(2) . ?
C1 H1E 0.99(2) . ?
C9 H9A 1.00(3) . ?
C9 H9B 0.98(3) . ?
C9 H9C 1.00(2) . ?
C14 H14 0.96(2) . ?
